data_4130168
loop_
_publ_author_name
'Lionetti, Davide'
'de Ruiter, Graham'
'Agapie, Theodor'

_publ_section_title
;
 A trans-Hyponitrite Intermediate in the Reductive Coupling and
 Deoxygenation of Nitric Oxide by a Tricopper-Lewis Acid Complex.
;
_journal_issue 15
_journal_name_full 'Journal of the American Chemical Society'
_journal_page_first 5008
_journal_page_last 5011
_journal_paper_doi 10.1021/jacs.6b01083
_journal_volume 138
_journal_year 2016
_chemical_formula_moiety 'C25 H31 Cu N4 O3, C F3 O3 S'
_chemical_formula_sum 'C26 H31 Cu F3 N4 O6 S'
_chemical_formula_weight 648.15
_space_group_crystal_system monoclinic
_space_group_IT_number 15
_space_group_name_Hall '-C 2yc'
_space_group_name_H-M_alt 'C 1 2/c 1'
_atom_sites_solution_hydrogens geom
_atom_sites_solution_primary direct
_atom_sites_solution_secondary difmap
_audit_creation_date 2015-09-02
_audit_creation_method
;
Olex2 1.2
(compiled 2015.01.26 svn.r3150 for OlexSys, GUI svn.r4998)
;
_cell_angle_alpha 90
_cell_angle_beta 104.318(3)
_cell_angle_gamma 90
_cell_formula_units_Z 8
_cell_length_a 20.569(2)
_cell_length_b 15.5906(15)
_cell_length_c 18.3755(18)
_cell_measurement_reflns_used 9921
_cell_measurement_temperature 100(2)
_cell_measurement_theta_max 37.04
_cell_measurement_theta_min 2.61
_cell_volume 5709.7(10)
_computing_cell_refinement 'SAINT v8.34A (Bruker, 2013)'
_computing_data_collection 'APEX2 v2014.9-0 (Bruker-AXS, 2014)'
_computing_data_reduction 'SAINT v8.34A (Bruker, 2013)'
_computing_molecular_graphics 'Olex2 (Dolomanov et al., 2009)'
_computing_publication_material 'Olex2 (Dolomanov et al., 2009)'
_computing_structure_refinement 'SHELXL-2014/7 (Sheldrick, 2014)'
_computing_structure_solution 'SHELXS-2013/1 (Sheldrick, 2013)'
_diffrn_ambient_temperature 100.0
_diffrn_detector 'CCD Area Detector'
_diffrn_detector_area_resol_mean 8.33
_diffrn_detector_type 'Bruker APEXII CCD'
_diffrn_measured_fraction_theta_full 0.999
_diffrn_measured_fraction_theta_max 0.980
_diffrn_measurement_device '\k-geometry diffractometer'
_diffrn_measurement_device_type 'Bruker APEX-II CCD'
_diffrn_measurement_method '\f and \w scans'
_diffrn_radiation_monochromator graphite
_diffrn_radiation_type MoK\a
_diffrn_radiation_wavelength 0.71073
_diffrn_reflns_av_R_equivalents 0.0497
_diffrn_reflns_av_unetI/netI 0.0384
_diffrn_reflns_Laue_measured_fraction_full 0.999
_diffrn_reflns_Laue_measured_fraction_max 0.980
_diffrn_reflns_limit_h_max 36
_diffrn_reflns_limit_h_min -36
_diffrn_reflns_limit_k_max 28
_diffrn_reflns_limit_k_min -27
_diffrn_reflns_limit_l_max 32
_diffrn_reflns_limit_l_min -32
_diffrn_reflns_number 128636
_diffrn_reflns_point_group_measured_fraction_full 0.999
_diffrn_reflns_point_group_measured_fraction_max 0.980
_diffrn_reflns_theta_full 25.000
_diffrn_reflns_theta_max 39.752
_diffrn_reflns_theta_min 2.613
_diffrn_source 'fine-focus sealed tube'
_diffrn_source_current 30
_diffrn_source_voltage 50
_diffrn_standards_number 0
_exptl_absorpt_coefficient_mu 0.905
_exptl_absorpt_correction_T_max 1.0000
_exptl_absorpt_correction_T_min 0.8729
_exptl_absorpt_correction_type multi-scan
_exptl_absorpt_process_details
;
SADABS-2014/5 (Bruker,2014/5) was used for absorption correction.
wR2(int) was 0.0604 before and 0.0491 after correction.
The Ratio of minimum to maximum transmission is 0.8729.
The \l/2 correction factor is 0.00150.
;
_exptl_crystal_colour blue
_exptl_crystal_colour_primary blue
_exptl_crystal_density_diffrn 1.508
_exptl_crystal_density_method 'not measured'
_exptl_crystal_description block
_exptl_crystal_F_000 2680
_exptl_crystal_size_max 0.33
_exptl_crystal_size_mid 0.31
_exptl_crystal_size_min 0.14
_refine_diff_density_max 1.181
_refine_diff_density_min -1.059
_refine_diff_density_rms 0.088
_refine_ls_extinction_method none
_refine_ls_goodness_of_fit_ref 1.032
_refine_ls_hydrogen_treatment constr
_refine_ls_matrix_type full
_refine_ls_number_parameters 375
_refine_ls_number_reflns 17054
_refine_ls_number_restraints 0
_refine_ls_restrained_S_all 1.032
_refine_ls_R_factor_all 0.0740
_refine_ls_R_factor_gt 0.0421
_refine_ls_shift/su_max 0.002
_refine_ls_shift/su_mean 0.000
_refine_ls_structure_factor_coef Fsqd
_refine_ls_weighting_details 'w=1/[\s^2^(Fo^2^)+(0.0526P)^2^+5.5013P] where P=(Fo^2^+2Fc^2^)/3'
_refine_ls_weighting_scheme calc
_refine_ls_wR_factor_gt 0.1018
_refine_ls_wR_factor_ref 0.1176
_reflns_Friedel_coverage 0.000
_reflns_number_gt 11911
_reflns_number_total 17054
_reflns_threshold_expression 'I > 2\s(I)'
_cod_data_source_file ja6b01083_si_002.cif
_cod_data_source_block a15158_new
_cod_database_code 4130168
_shelx_space_group_comment
;
The symmetry employed for this shelxl refinement is uniquely defined
by the following loop, which should always be used as a source of
symmetry information in preference to the above space-group names.
They are only intended as comments.
;
_olex2_refinement_description
;
1. Fixed Uiso
 At 1.2 times of:
  All C(H) groups, All C(H,H) groups
 At 1.5 times of:
  All C(H,H,H) groups
2.a Secondary CH2 refined with riding coordinates:
 C12(H12A,H12B), C13(H13A,H13B), C19(H19A,H19B)
2.b Aromatic/amide H refined with riding coordinates:
 C3(H3), C5(H5), C15(H15), C16(H16), C17(H17), C18(H18), C21(H21), C22(H22),
 C23(H23), C24(H24)
2.c Idealised Me refined as rotating group:
 C8(H8A,H8B,H8C), C9(H9A,H9B,H9C), C10(H10A,H10B,H10C), C11(H11A,H11B,H11C),
 C25(H25A,H25B,H25C)
;
_shelx_shelxl_version_number 2014/7
_olex2_submission_special_instructions 'No special instructions were received'

loop_
_space_group_symop_operation_xyz
'x, y, z'
'-x, y, -z+1/2'
'x+1/2, y+1/2, z'
'-x+1/2, y+1/2, -z+1/2'
'-x, -y, -z'
'x, -y, z-1/2'
'-x+1/2, -y+1/2, -z'
'x+1/2, -y+1/2, z-1/2'

loop_
_atom_site_label
_atom_site_type_symbol
_atom_site_fract_x
_atom_site_fract_y
_atom_site_fract_z
_atom_site_U_iso_or_equiv
_atom_site_adp_type
_atom_site_occupancy
_atom_site_site_symmetry_order
_atom_site_calc_flag
_atom_site_refinement_flags_posn
Cu01 Cu 0.58840(2) 0.35416(2) 0.39763(2) 0.01349(3) Uani 1 1 d .
O1 O 0.66143(4) 0.39064(6) 0.51206(5) 0.01856(15) Uani 1 1 d .
O2 O 0.51935(5) 0.35028(6) 0.45633(6) 0.02067(16) Uani 1 1 d .
O3 O 0.46358(6) 0.33512(8) 0.34439(7) 0.0345(3) Uani 1 1 d .
N1 N 0.66253(5) 0.35598(6) 0.34302(5) 0.01385(14) Uani 1 1 d .
N2 N 0.57983(5) 0.47719(6) 0.37134(6) 0.01601(16) Uani 1 1 d .
N3 N 0.60140(5) 0.22860(7) 0.39383(6) 0.01656(16) Uani 1 1 d .
N4 N 0.46148(6) 0.33970(9) 0.41087(9) 0.0299(3) Uani 1 1 d .
C1 C 0.70929(5) 0.45139(7) 0.50492(6) 0.01562(17) Uani 1 1 d .
C2 C 0.74115(5) 0.43753(7) 0.44696(6) 0.01511(17) Uani 1 1 d .
C3 C 0.78387(6) 0.50042(8) 0.43122(6) 0.01628(18) Uani 1 1 d .
H3 H 0.8053 0.4913 0.3916 0.020 Uiso 1 1 calc R
C4 C 0.79592(6) 0.57670(7) 0.47257(6) 0.01644(18) Uani 1 1 d .
C5 C 0.76438(6) 0.58722(8) 0.53080(6) 0.01825(19) Uani 1 1 d .
H5 H 0.7732 0.6378 0.5604 0.022 Uiso 1 1 calc R
C6 C 0.72009(6) 0.52620(8) 0.54759(6) 0.01710(18) Uani 1 1 d .
C7 C 0.83864(6) 0.64706(8) 0.44923(7) 0.01889(19) Uani 1 1 d .
C8 C 0.79816(8) 0.68582(10) 0.37476(8) 0.0277(3) Uani 1 1 d .
H8A H 0.7890 0.6413 0.3360 0.041 Uiso 1 1 calc GR
H8B H 0.8241 0.7322 0.3594 0.041 Uiso 1 1 calc GR
H8C H 0.7557 0.7087 0.3816 0.041 Uiso 1 1 calc GR
C9 C 0.90435(8) 0.61112(11) 0.43738(12) 0.0367(4) Uani 1 1 d .
H9A H 0.8945 0.5662 0.3989 0.055 Uiso 1 1 calc GR
H9B H 0.9309 0.5869 0.4846 0.055 Uiso 1 1 calc GR
H9C H 0.9298 0.6573 0.4210 0.055 Uiso 1 1 calc GR
C10 C 0.85573(8) 0.71920(10) 0.50759(8) 0.0286(3) Uani 1 1 d .
H10A H 0.8836 0.7622 0.4909 0.043 Uiso 1 1 calc GR
H10B H 0.8803 0.6954 0.5559 0.043 Uiso 1 1 calc GR
H10C H 0.8142 0.7461 0.5133 0.043 Uiso 1 1 calc GR
C11 C 0.68475(7) 0.54387(9) 0.60864(7) 0.0233(2) Uani 1 1 d .
H11A H 0.6389 0.5214 0.5936 0.035 Uiso 1 1 calc GR
H11B H 0.6834 0.6059 0.6169 0.035 Uiso 1 1 calc GR
H11C H 0.7090 0.5158 0.6552 0.035 Uiso 1 1 calc GR
C12 C 0.72890(5) 0.35678(7) 0.40081(6) 0.01508(16) Uani 1 1 d .
H12A H 0.7306 0.3072 0.4348 0.018 Uiso 1 1 calc R
H12B H 0.7654 0.3497 0.3749 0.018 Uiso 1 1 calc R
C13 C 0.65396(6) 0.43340(7) 0.29403(6) 0.01645(18) Uani 1 1 d .
H13A H 0.6281 0.4180 0.2427 0.020 Uiso 1 1 calc R
H13B H 0.6985 0.4547 0.2908 0.020 Uiso 1 1 calc R
C14 C 0.61754(6) 0.50317(7) 0.32508(6) 0.01623(17) Uani 1 1 d .
C15 C 0.61977(7) 0.58891(8) 0.30495(7) 0.0212(2) Uani 1 1 d .
H15 H 0.6467 0.6064 0.2724 0.025 Uiso 1 1 calc R
C16 C 0.58219(7) 0.64857(8) 0.33293(8) 0.0235(2) Uani 1 1 d .
H16 H 0.5828 0.7073 0.3194 0.028 Uiso 1 1 calc R
C17 C 0.54360(7) 0.62132(8) 0.38102(8) 0.0230(2) Uani 1 1 d .
H17 H 0.5175 0.6610 0.4009 0.028 Uiso 1 1 calc R
C18 C 0.54406(6) 0.53544(8) 0.39918(7) 0.0193(2) Uani 1 1 d .
H18 H 0.5182 0.5167 0.4325 0.023 Uiso 1 1 calc R
C19 C 0.65724(6) 0.27481(7) 0.29932(6) 0.01670(18) Uani 1 1 d .
H19A H 0.7015 0.2601 0.2906 0.020 Uiso 1 1 calc R
H19B H 0.6250 0.2823 0.2499 0.020 Uiso 1 1 calc R
C20 C 0.63389(6) 0.20337(7) 0.34211(6) 0.01668(18) Uani 1 1 d .
C21 C 0.64149(6) 0.11720(8) 0.32683(7) 0.0210(2) Uani 1 1 d .
H21 H 0.6644 0.1007 0.2901 0.025 Uiso 1 1 calc R
C22 C 0.61513(7) 0.05555(8) 0.36596(8) 0.0241(2) Uani 1 1 d .
H22 H 0.6192 -0.0037 0.3559 0.029 Uiso 1 1 calc R
C23 C 0.58265(7) 0.08189(8) 0.41998(8) 0.0244(2) Uani 1 1 d .
H23 H 0.5647 0.0408 0.4479 0.029 Uiso 1 1 calc R
C24 C 0.57675(6) 0.16870(8) 0.43263(7) 0.0202(2) Uani 1 1 d .
H24 H 0.5547 0.1866 0.4698 0.024 Uiso 1 1 calc R
C25 C 0.67122(7) 0.34469(8) 0.58158(7) 0.0218(2) Uani 1 1 d .
H25A H 0.6464 0.3732 0.6139 0.033 Uiso 1 1 calc GR
H25B H 0.7191 0.3437 0.6069 0.033 Uiso 1 1 calc GR
H25C H 0.6548 0.2858 0.5715 0.033 Uiso 1 1 calc GR
S1 S 0.64852(2) 0.14235(2) 0.74034(2) 0.01775(5) Uani 1 1 d .
F1 F 0.52844(5) 0.19711(8) 0.67112(7) 0.0423(3) Uani 1 1 d .
F2 F 0.57759(6) 0.12264(8) 0.60126(5) 0.0407(2) Uani 1 1 d .
F3 F 0.53577(5) 0.05996(7) 0.68362(7) 0.0400(2) Uani 1 1 d .
O4 O 0.62896(6) 0.14984(6) 0.81015(5) 0.02383(18) Uani 1 1 d .
O5 O 0.67589(6) 0.21930(7) 0.71573(7) 0.0313(2) Uani 1 1 d .
O6 O 0.68370(5) 0.06398(7) 0.73175(6) 0.0267(2) Uani 1 1 d .
C26 C 0.56817(7) 0.12973(10) 0.67089(8) 0.0251(2) Uani 1 1 d .

loop_
_atom_site_aniso_label
_atom_site_aniso_U_11
_atom_site_aniso_U_22
_atom_site_aniso_U_33
_atom_site_aniso_U_23
_atom_site_aniso_U_13
_atom_site_aniso_U_12
Cu01 0.01300(6) 0.01303(6) 0.01468(6) 0.00064(4) 0.00391(4) -0.00060(4)
O1 0.0178(4) 0.0229(4) 0.0143(3) 0.0016(3) 0.0027(3) -0.0076(3)
O2 0.0189(4) 0.0206(4) 0.0248(4) 0.0027(3) 0.0099(3) 0.0001(3)
O3 0.0236(5) 0.0355(6) 0.0368(6) 0.0052(5) -0.0069(4) -0.0047(4)
N1 0.0144(3) 0.0139(3) 0.0132(3) -0.0006(3) 0.0032(3) -0.0014(3)
N2 0.0167(4) 0.0151(4) 0.0164(4) 0.0006(3) 0.0044(3) -0.0005(3)
N3 0.0162(4) 0.0150(4) 0.0180(4) 0.0007(3) 0.0032(3) -0.0008(3)
N4 0.0162(4) 0.0274(6) 0.0459(7) 0.0081(5) 0.0075(5) -0.0007(4)
C1 0.0139(4) 0.0185(4) 0.0145(4) 0.0000(3) 0.0036(3) -0.0026(3)
C2 0.0137(4) 0.0168(4) 0.0146(4) -0.0010(3) 0.0031(3) -0.0016(3)
C3 0.0151(4) 0.0180(4) 0.0160(4) -0.0010(3) 0.0043(3) -0.0024(3)
C4 0.0156(4) 0.0170(4) 0.0163(4) -0.0002(3) 0.0031(3) -0.0029(3)
C5 0.0197(5) 0.0182(5) 0.0164(4) -0.0021(4) 0.0036(4) -0.0031(4)
C6 0.0174(4) 0.0197(5) 0.0144(4) -0.0016(3) 0.0042(3) -0.0015(4)
C7 0.0200(5) 0.0176(5) 0.0195(4) 0.0002(4) 0.0059(4) -0.0036(4)
C8 0.0354(7) 0.0269(6) 0.0197(5) 0.0030(5) 0.0051(5) -0.0070(5)
C9 0.0255(7) 0.0252(7) 0.0647(11) 0.0045(7) 0.0211(7) -0.0033(5)
C10 0.0388(7) 0.0258(6) 0.0212(5) -0.0030(5) 0.0078(5) -0.0150(6)
C11 0.0266(6) 0.0254(6) 0.0209(5) -0.0050(4) 0.0116(4) -0.0033(5)
C12 0.0139(4) 0.0167(4) 0.0147(4) -0.0008(3) 0.0037(3) -0.0011(3)
C13 0.0190(5) 0.0171(4) 0.0141(4) 0.0012(3) 0.0056(3) -0.0013(4)
C14 0.0174(4) 0.0154(4) 0.0157(4) 0.0008(3) 0.0036(3) -0.0019(3)
C15 0.0254(5) 0.0174(5) 0.0213(5) 0.0032(4) 0.0070(4) -0.0025(4)
C16 0.0286(6) 0.0144(5) 0.0274(6) 0.0026(4) 0.0070(5) -0.0003(4)
C17 0.0259(6) 0.0161(5) 0.0272(6) -0.0001(4) 0.0071(5) 0.0022(4)
C18 0.0200(5) 0.0171(5) 0.0215(5) 0.0000(4) 0.0065(4) 0.0013(4)
C19 0.0187(4) 0.0164(4) 0.0151(4) -0.0027(3) 0.0046(3) -0.0011(4)
C20 0.0153(4) 0.0162(4) 0.0175(4) -0.0018(3) 0.0019(3) -0.0001(3)
C21 0.0212(5) 0.0163(5) 0.0240(5) -0.0037(4) 0.0027(4) 0.0011(4)
C22 0.0245(6) 0.0138(5) 0.0311(6) -0.0009(4) 0.0014(5) 0.0006(4)
C23 0.0262(6) 0.0160(5) 0.0301(6) 0.0039(4) 0.0054(5) -0.0022(4)
C24 0.0216(5) 0.0167(4) 0.0224(5) 0.0032(4) 0.0058(4) -0.0008(4)
C25 0.0248(5) 0.0220(5) 0.0176(5) 0.0046(4) 0.0032(4) -0.0012(4)
S1 0.01859(12) 0.01989(12) 0.01556(11) 0.00051(9) 0.00571(9) 0.00238(10)
F1 0.0315(5) 0.0450(6) 0.0458(6) 0.0019(5) 0.0009(4) 0.0201(4)
F2 0.0435(6) 0.0579(7) 0.0173(4) -0.0013(4) 0.0009(4) 0.0073(5)
F3 0.0318(5) 0.0402(6) 0.0463(6) -0.0038(5) 0.0063(4) -0.0132(4)
O4 0.0338(5) 0.0225(4) 0.0173(4) 0.0002(3) 0.0104(3) 0.0047(4)
O5 0.0340(6) 0.0301(5) 0.0330(5) 0.0034(4) 0.0139(4) -0.0072(4)
O6 0.0260(5) 0.0309(5) 0.0235(4) -0.0013(4) 0.0071(4) 0.0120(4)
C26 0.0225(5) 0.0295(6) 0.0222(5) -0.0005(5) 0.0033(4) 0.0042(5)

loop_
_atom_type_symbol
_atom_type_description
_atom_type_scat_dispersion_real
_atom_type_scat_dispersion_imag
_atom_type_scat_source
C C 0.0033 0.0016 'International Tables Vol C Tables 4.2.6.8 and 6.1.1.4'
H H 0.0000 0.0000 'International Tables Vol C Tables 4.2.6.8 and 6.1.1.4'
Cu Cu 0.3201 1.2651 'International Tables Vol C Tables 4.2.6.8 and 6.1.1.4'
F F 0.0171 0.0103 'International Tables Vol C Tables 4.2.6.8 and 6.1.1.4'
N N 0.0061 0.0033 'International Tables Vol C Tables 4.2.6.8 and 6.1.1.4'
O O 0.0106 0.0060 'International Tables Vol C Tables 4.2.6.8 and 6.1.1.4'
S S 0.1246 0.1234 'International Tables Vol C Tables 4.2.6.8 and 6.1.1.4'

loop_
_geom_angle_atom_site_label_1
_geom_angle_atom_site_label_2
_geom_angle_atom_site_label_3
_geom_angle
O2 Cu01 O1 84.57(4)
O2 Cu01 N1 176.82(4)
N1 Cu01 O1 92.71(3)
N2 Cu01 O1 88.99(4)
N2 Cu01 O2 97.47(4)
N2 Cu01 N1 84.12(4)
N2 Cu01 N3 163.03(4)
N3 Cu01 O1 102.15(4)
N3 Cu01 O2 96.32(4)
N3 Cu01 N1 82.61(4)
C1 O1 Cu01 113.13(6)
C1 O1 C25 118.41(9)
C25 O1 Cu01 126.75(7)
N4 O2 Cu01 108.84(9)
C12 N1 Cu01 108.24(6)
C13 N1 Cu01 108.67(7)
C13 N1 C12 111.71(9)
C19 N1 Cu01 106.99(7)
C19 N1 C12 108.64(9)
C19 N1 C13 112.39(9)
C14 N2 Cu01 114.58(8)
C18 N2 Cu01 125.87(8)
C18 N2 C14 119.39(10)
C20 N3 Cu01 114.09(8)
C24 N3 Cu01 126.50(9)
C24 N3 C20 119.18(11)
O3 N4 O2 113.41(12)
O1 C1 C2 116.17(10)
C6 C1 O1 122.26(10)
C6 C1 C2 121.26(10)
C1 C2 C12 120.94(10)
C3 C2 C1 119.17(10)
C3 C2 C12 119.88(10)
C2 C3 H3 119.3
C2 C3 C4 121.41(10)
C4 C3 H3 119.3
C3 C4 C7 119.56(10)
C5 C4 C3 117.63(10)
C5 C4 C7 122.67(10)
C4 C5 H5 118.6
C4 C5 C6 122.73(11)
C6 C5 H5 118.6
C1 C6 C5 117.77(10)
C1 C6 C11 122.27(11)
C5 C6 C11 119.94(11)
C4 C7 C8 107.97(10)
C4 C7 C10 112.18(10)
C9 C7 C4 111.49(11)
C9 C7 C8 108.70(13)
C9 C7 C10 108.11(12)
C10 C7 C8 108.29(11)
C7 C8 H8A 109.5
C7 C8 H8B 109.5
C7 C8 H8C 109.5
H8A C8 H8B 109.5
H8A C8 H8C 109.5
H8B C8 H8C 109.5
C7 C9 H9A 109.5
C7 C9 H9B 109.5
C7 C9 H9C 109.5
H9A C9 H9B 109.5
H9A C9 H9C 109.5
H9B C9 H9C 109.5
C7 C10 H10A 109.5
C7 C10 H10B 109.5
C7 C10 H10C 109.5
H10A C10 H10B 109.5
H10A C10 H10C 109.5
H10B C10 H10C 109.5
C6 C11 H11A 109.5
C6 C11 H11B 109.5
C6 C11 H11C 109.5
H11A C11 H11B 109.5
H11A C11 H11C 109.5
H11B C11 H11C 109.5
N1 C12 H12A 108.8
N1 C12 H12B 108.8
C2 C12 N1 113.60(9)
C2 C12 H12A 108.8
C2 C12 H12B 108.8
H12A C12 H12B 107.7
N1 C13 H13A 109.5
N1 C13 H13B 109.5
N1 C13 C14 110.53(9)
H13A C13 H13B 108.1
C14 C13 H13A 109.5
C14 C13 H13B 109.5
N2 C14 C13 116.02(10)
N2 C14 C15 121.26(11)
C15 C14 C13 122.66(10)
C14 C15 H15 120.4
C16 C15 C14 119.20(12)
C16 C15 H15 120.4
C15 C16 H16 120.4
C15 C16 C17 119.22(12)
C17 C16 H16 120.4
C16 C17 H17 120.7
C18 C17 C16 118.61(12)
C18 C17 H17 120.7
N2 C18 C17 122.31(12)
N2 C18 H18 118.8
C17 C18 H18 118.8
N1 C19 H19A 109.7
N1 C19 H19B 109.7
N1 C19 C20 109.69(9)
H19A C19 H19B 108.2
C20 C19 H19A 109.7
C20 C19 H19B 109.7
N3 C20 C19 115.41(10)
N3 C20 C21 121.65(11)
C21 C20 C19 122.84(11)
C20 C21 H21 120.4
C22 C21 C20 119.13(12)
C22 C21 H21 120.4
C21 C22 H22 120.5
C21 C22 C23 118.95(12)
C23 C22 H22 120.5
C22 C23 H23 120.4
C24 C23 C22 119.16(12)
C24 C23 H23 120.4
N3 C24 C23 121.91(12)
N3 C24 H24 119.0
C23 C24 H24 119.0
O1 C25 H25A 109.5
O1 C25 H25B 109.5
O1 C25 H25C 109.5
H25A C25 H25B 109.5
H25A C25 H25C 109.5
H25B C25 H25C 109.5
O4 S1 O5 115.33(7)
O4 S1 O6 114.99(6)
O4 S1 C26 103.09(7)
O5 S1 O6 114.98(7)
O5 S1 C26 103.03(7)
O6 S1 C26 102.85(7)
F1 C26 S1 111.20(10)
F1 C26 F2 107.50(12)
F2 C26 S1 110.74(10)
F3 C26 S1 111.80(10)
F3 C26 F1 108.11(13)
F3 C26 F2 107.30(13)

loop_
_geom_bond_atom_site_label_1
_geom_bond_atom_site_label_2
_geom_bond_distance
Cu01 O1 2.3323(9)
Cu01 O2 1.9855(9)
Cu01 N1 2.0223(10)
Cu01 N2 1.9752(10)
Cu01 N3 1.9794(10)
O1 C1 1.3954(14)
O1 C25 1.4348(15)
O2 N4 1.2845(16)
O3 N4 1.235(2)
N1 C12 1.5081(14)
N1 C13 1.4900(15)
N1 C19 1.4883(14)
N2 C14 1.3469(15)
N2 C18 1.3467(15)
N3 C20 1.3487(15)
N3 C24 1.3477(16)
C1 C2 1.3985(15)
C1 C6 1.3921(16)
C2 C3 1.3938(16)
C2 C12 1.5039(16)
C3 H3 0.9500
C3 C4 1.3999(16)
C4 C5 1.3914(16)
C4 C7 1.5316(16)
C5 H5 0.9500
C5 C6 1.4033(17)
C6 C11 1.5053(17)
C7 C8 1.5386(19)
C7 C9 1.528(2)
C7 C10 1.5337(18)
C8 H8A 0.9800
C8 H8B 0.9800
C8 H8C 0.9800
C9 H9A 0.9800
C9 H9B 0.9800
C9 H9C 0.9800
C10 H10A 0.9800
C10 H10B 0.9800
C10 H10C 0.9800
C11 H11A 0.9800
C11 H11B 0.9800
C11 H11C 0.9800
C12 H12A 0.9900
C12 H12B 0.9900
C13 H13A 0.9900
C13 H13B 0.9900
C13 C14 1.5105(16)
C14 C15 1.3909(17)
C15 H15 0.9500
C15 C16 1.3868(19)
C16 H16 0.9500
C16 C17 1.392(2)
C17 H17 0.9500
C17 C18 1.3794(18)
C18 H18 0.9500
C19 H19A 0.9900
C19 H19B 0.9900
C19 C20 1.5087(17)
C20 C21 1.3892(17)
C21 H21 0.9500
C21 C22 1.388(2)
C22 H22 0.9500
C22 C23 1.388(2)
C23 H23 0.9500
C23 C24 1.3837(18)
C24 H24 0.9500
C25 H25A 0.9800
C25 H25B 0.9800
C25 H25C 0.9800
S1 O4 1.4409(10)
S1 O5 1.4446(11)
S1 O6 1.4486(10)
S1 C26 1.8318(14)
F1 C26 1.3315(17)
F2 C26 1.3452(17)
F3 C26 1.3263(19)

loop_
_geom_torsion_atom_site_label_1
_geom_torsion_atom_site_label_2
_geom_torsion_atom_site_label_3
_geom_torsion_atom_site_label_4
_geom_torsion
Cu01 O1 C1 C2 -45.46(12)
Cu01 O1 C1 C6 128.10(10)
Cu01 O2 N4 O3 -0.25(14)
Cu01 N1 C12 C2 -66.17(10)
Cu01 N1 C13 C14 26.36(10)
Cu01 N1 C19 C20 -34.32(10)
Cu01 N2 C14 C13 6.52(13)
Cu01 N2 C14 C15 -176.33(9)
Cu01 N2 C18 C17 176.34(10)
Cu01 N3 C20 C19 2.77(12)
Cu01 N3 C20 C21 -173.63(9)
Cu01 N3 C24 C23 172.89(10)
O1 C1 C2 C3 172.86(10)
O1 C1 C2 C12 -5.99(16)
O1 C1 C6 C5 -173.58(10)
O1 C1 C6 C11 4.79(18)
N1 C13 C14 N2 -22.37(14)
N1 C13 C14 C15 160.53(11)
N1 C19 C20 N3 21.76(14)
N1 C19 C20 C21 -161.89(11)
N2 C14 C15 C16 -0.24(19)
N3 C20 C21 C22 -0.19(18)
C1 C2 C3 C4 0.52(17)
C1 C2 C12 N1 76.66(13)
C2 C1 C6 C5 -0.35(17)
C2 C1 C6 C11 178.02(11)
C2 C3 C4 C5 0.83(17)
C2 C3 C4 C7 -175.04(11)
C3 C2 C12 N1 -102.18(12)
C3 C4 C5 C6 -2.02(18)
C3 C4 C7 C8 69.82(14)
C3 C4 C7 C9 -49.51(16)
C3 C4 C7 C10 -170.93(12)
C4 C5 C6 C1 1.79(18)
C4 C5 C6 C11 -176.62(12)
C5 C4 C7 C8 -105.83(13)
C5 C4 C7 C9 134.83(14)
C5 C4 C7 C10 13.42(17)
C6 C1 C2 C3 -0.77(17)
C6 C1 C2 C12 -179.62(11)
C7 C4 C5 C6 173.71(11)
C12 N1 C13 C14 -93.00(11)
C12 N1 C19 C20 82.33(11)
C12 C2 C3 C4 179.39(10)
C13 N1 C12 C2 53.44(12)
C13 N1 C19 C20 -153.53(9)
C13 C14 C15 C16 176.72(12)
C14 N2 C18 C17 1.13(19)
C14 C15 C16 C17 0.6(2)
C15 C16 C17 C18 -0.1(2)
C16 C17 C18 N2 -0.8(2)
C18 N2 C14 C13 -177.75(10)
C18 N2 C14 C15 -0.60(17)
C19 N1 C12 C2 177.98(9)
C19 N1 C13 C14 144.58(9)
C19 C20 C21 C22 -176.32(11)
C20 N3 C24 C23 -1.26(18)
C20 C21 C22 C23 -0.82(19)
C21 C22 C23 C24 0.8(2)
C22 C23 C24 N3 0.2(2)
C24 N3 C20 C19 177.63(10)
C24 N3 C20 C21 1.23(17)
C25 O1 C1 C2 120.63(12)
C25 O1 C1 C6 -65.81(15)
O4 S1 C26 F1 59.91(12)
O4 S1 C26 F2 179.36(10)
O4 S1 C26 F3 -61.04(11)
O5 S1 C26 F1 -60.40(12)
O5 S1 C26 F2 59.05(12)
O5 S1 C26 F3 178.65(10)
O6 S1 C26 F1 179.77(11)
O6 S1 C26 F2 -60.78(12)
O6 S1 C26 F3 58.82(11)
